data_7716002
loop_
_publ_author_name
'Izumiyama, Naoki'
'Fujii, Shun'
'Kato, Kiichi'
'Tokunaga, Ryuya'
'Hayami, Shinya'
'Nakaya, Manabu'

_publ_section_title
;
 Spin-crossover cobalt(II) complexes exhibiting temperature- and
 concentration-dependent optical changes in solution.
;
_journal_issue 22
_journal_name_full 'Dalton transactions (Cambridge, England : 2003)'
_journal_page_first 9547
_journal_page_last 9553
_journal_paper_doi 10.1039/d4dt00433g
_journal_volume 53
_journal_year 2024
_chemical_formula_moiety 'C66 H47 Co N8, 2(F6 P), 2(C2 H3 N)'
_chemical_formula_sum 'C70 H53 Co F12 N10 P2'
_chemical_formula_weight 1383.09
_space_group_crystal_system monoclinic
_space_group_IT_number 14
_space_group_name_Hall '-P 2ybc'
_space_group_name_H-M_alt 'P 1 21/c 1'
_atom_sites_solution_hydrogens geom
_audit_creation_date 2024-05-03
_audit_creation_method
;
Olex2 1.5
(compiled 2023.08.24 svn.re1ec1418 for OlexSys, GUI svn.r6817)
;
_audit_update_record
;
2024-05-05 deposited with the CCDC.	2024-05-08 downloaded from the CCDC.
;
_cell_angle_alpha 90
_cell_angle_beta 91.231(2)
_cell_angle_gamma 90
_cell_formula_units_Z 4
_cell_length_a 10.5636(4)
_cell_length_b 16.2032(6)
_cell_length_c 35.9590(17)
_cell_measurement_reflns_used 9779
_cell_measurement_temperature 100
_cell_measurement_theta_max 25.00
_cell_measurement_theta_min 2.26
_cell_volume 6153.5(4)
_computing_cell_refinement 'Bruker APEX4'
_computing_data_collection 'Bruker SAINT'
_computing_data_reduction 'Bruker SAINT'
_computing_molecular_graphics 'Olex2 1.5 (Dolomanov et al., 2009)'
_computing_publication_material 'Olex2 1.5 (Dolomanov et al., 2009)'
_computing_structure_refinement 'SHELXL 2019/3 (Sheldrick, 2015)'
_computing_structure_solution 'SHELXT 2018/2 (Sheldrick, 2018)'
_diffrn_ambient_temperature 100.00
_diffrn_measured_fraction_theta_full 0.995
_diffrn_measured_fraction_theta_max 0.995
_diffrn_measurement_device_type 'Bruker APEX-II CCD'
_diffrn_measurement_method '\f and \w scans'
_diffrn_radiation_type MoK\a
_diffrn_radiation_wavelength 0.71073
_diffrn_reflns_av_R_equivalents 0.0910
_diffrn_reflns_av_unetI/netI 0.0535
_diffrn_reflns_Laue_measured_fraction_full 0.995
_diffrn_reflns_Laue_measured_fraction_max 0.995
_diffrn_reflns_limit_h_max 12
_diffrn_reflns_limit_h_min -12
_diffrn_reflns_limit_k_max 19
_diffrn_reflns_limit_k_min -19
_diffrn_reflns_limit_l_max 42
_diffrn_reflns_limit_l_min -42
_diffrn_reflns_number 80874
_diffrn_reflns_point_group_measured_fraction_full 0.995
_diffrn_reflns_point_group_measured_fraction_max 0.995
_diffrn_reflns_theta_full 25.048
_diffrn_reflns_theta_max 25.048
_diffrn_reflns_theta_min 2.114
_diffrn_source_current 1.4
_diffrn_source_power 0.07
_diffrn_source_voltage 50.0
_diffrn_standards_number 0
_exptl_absorpt_coefficient_mu 0.421
_exptl_absorpt_correction_T_max 0.7452
_exptl_absorpt_correction_T_min 0.6361
_exptl_absorpt_correction_type multi-scan
_exptl_absorpt_process_details
;
SADABS-2016/2 (Bruker,2016) was used for absorption correction.
wR2(int) was 0.1079 before and 0.0751 after correction.
The Ratio of minimum to maximum transmission is 0.8536.
The \l/2 correction factor is Not present.
;
_exptl_crystal_colour brown
_exptl_crystal_colour_primary brown
_exptl_crystal_density_diffrn 1.493
_exptl_crystal_description plate
_exptl_crystal_F_000 2832
_exptl_crystal_size_max 0.33
_exptl_crystal_size_mid 0.24
_exptl_crystal_size_min 0.02
_refine_diff_density_max 1.188
_refine_diff_density_min -1.030
_refine_diff_density_rms 0.087
_refine_ls_extinction_coef 0.0010(2)
_refine_ls_extinction_expression Fc^*^=kFc[1+0.001xFc^2^\l^3^/sin(2\q)]^-1/4^
_refine_ls_extinction_method 'SHELXL-2019/2 (Sheldrick 2019)'
_refine_ls_goodness_of_fit_ref 1.023
_refine_ls_hydrogen_treatment constr
_refine_ls_matrix_type full
_refine_ls_number_parameters 859
_refine_ls_number_reflns 10837
_refine_ls_number_restraints 19
_refine_ls_restrained_S_all 1.039
_refine_ls_R_factor_all 0.0824
_refine_ls_R_factor_gt 0.0604
_refine_ls_shift/su_max 0.001
_refine_ls_shift/su_mean 0.000
_refine_ls_structure_factor_coef Fsqd
_refine_ls_weighting_details 'w=1/[\s^2^(Fo^2^)+(0.0802P)^2^+11.8141P] where P=(Fo^2^+2Fc^2^)/3'
_refine_ls_weighting_scheme calc
_refine_ls_wR_factor_gt 0.1506
_refine_ls_wR_factor_ref 0.1668
_reflns_Friedel_coverage 0.000
_reflns_number_gt 8161
_reflns_number_total 10837
_reflns_threshold_expression 'I > 2\s(I)'
_cod_data_source_file d4dt00433g2.cif
_cod_data_source_block 1_pf6_100k
_cod_depositor_comments 'Adding full bibliography for 7716001--7716004.cif.'
_cod_database_code 7716002
_shelx_shelxl_version_number 2019/3
_shelx_space_group_comment
;
The symmetry employed for this shelxl refinement is uniquely defined
by the following loop, which should always be used as a source of
symmetry information in preference to the above space-group names.
They are only intended as comments.
;
_shelx_estimated_absorpt_t_max 0.992
_shelx_estimated_absorpt_t_min 0.873
_olex2_refinement_description
;
1. Fixed Uiso
 At 1.2 times of:
  All C(H) groups
 At 1.5 times of:
  All C(H,H,H) groups
2. Rigid bond restraints
 Co1, N1
 with sigma for 1-2 distances of 0.001 and sigma for 1-3 distances of 0.001
3. Uiso/Uaniso restraints and constraints
P2: within 1.7A with sigma of 0.04 and sigma for terminal atoms of 0.08 within
1.7A
Uanis(N9) \\sim Ueq, Uanis(N10) \\sim Ueq: with sigma of 0.01 and sigma for
terminal atoms of 0.02
Uanis(N10) \\sim Ueq: with sigma of 0.005 and sigma for terminal atoms of 0.01
Uanis(N9) \\sim Ueq: with sigma of 0.001 and sigma for terminal atoms of 0.002
Uanis(P2) \\sim Ueq: with sigma of 0.001 and sigma for terminal atoms of 0.002
4.a Aromatic/amide H refined with riding coordinates:
 C4(H4), C22(H22), C16(H16), C46(H46), C27(H27), C53(H53), C54(H54), C7(H7),
 C44(H44), C9(H9), C43(H43), C17(H17), C30(H30), C18(H18), C12(H12), C28(H28),
 C19(H19), C15(H15), C47(H47), C2(H2), C24(H24), C51(H51), C3(H3), C1(H1),
 C13(H13), C35(H35), C66(H66), C41(H41), C29(H29), C14(H14), C56(H56), C37(H37),
  C39(H39), C62(H62), C40(H40), C57(H57), C38(H38), C63(H63), C33(H33),
 C34(H34), C64(H64), C65(H65), C60(H60), C31(H31), C32(H32), C58(H58), C59(H59)
4.b Idealised Me refined as rotating group:
 C68(H68A,H68B,H68C), C70(H70A,H70B,H70C)
;
_olex2_submission_special_instructions 'No special instructions were received'

loop_
_space_group_symop_operation_xyz
'x, y, z'
'-x, y+1/2, -z+1/2'
'-x, -y, -z'
'x, -y-1/2, z-1/2'

loop_
_atom_site_label
_atom_site_type_symbol
_atom_site_fract_x
_atom_site_fract_y
_atom_site_fract_z
_atom_site_U_iso_or_equiv
_atom_site_adp_type
_atom_site_occupancy
_atom_site_site_symmetry_order
_atom_site_calc_flag
_atom_site_refinement_flags_posn
_atom_site_refinement_flags_adp
_atom_site_refinement_flags_occupancy
_atom_site_disorder_assembly
_atom_site_disorder_group
Co1 Co 0.42938(4) 0.22881(3) 0.29197(2) 0.01956(15) Uani 1 1 d . U . . .
P1 P 0.89943(9) 0.00055(6) 0.28682(3) 0.0264(2) Uani 1 1 d . . . . .
F1 F 1.0160(2) -0.03588(16) 0.26420(7) 0.0441(6) Uani 1 1 d . . . . .
F6 F 0.7818(2) 0.03593(15) 0.30894(7) 0.0416(6) Uani 1 1 d . . . . .
F2 F 0.8729(2) 0.06474(17) 0.25424(8) 0.0486(7) Uani 1 1 d . . . . .
F5 F 0.8058(2) -0.06329(16) 0.26687(8) 0.0493(7) Uani 1 1 d . . . . .
N2 N 0.2773(3) 0.23098(17) 0.26179(8) 0.0187(6) Uani 1 1 d . . . . .
F4 F 0.9275(3) -0.0634(2) 0.31935(9) 0.0636(9) Uani 1 1 d . . . . .
N6 N 0.5296(3) 0.32297(17) 0.27041(8) 0.0210(6) Uani 1 1 d . . . . .
N4 N 0.3801(3) 0.13322(17) 0.32499(8) 0.0205(6) Uani 1 1 d . . . . .
N5 N 0.5787(3) 0.22054(17) 0.32125(8) 0.0185(6) Uani 1 1 d . . . . .
F3 F 0.9917(2) 0.06506(19) 0.30648(9) 0.0615(8) Uani 1 1 d . . . . .
N3 N 0.4811(3) 0.14911(17) 0.24804(8) 0.0214(6) Uani 1 1 d . . . . .
N7 N -0.3712(3) 0.21812(18) 0.11872(9) 0.0253(7) Uani 1 1 d . . . . .
N1 N 0.3178(3) 0.31527(17) 0.32127(8) 0.0210(6) Uani 1 1 d . U . . .
N8 N 1.2521(3) 0.15019(19) 0.45054(9) 0.0273(7) Uani 1 1 d . . . . .
F12 F 0.6796(3) 0.47459(19) 0.38196(9) 0.0644(8) Uani 1 1 d . . . . .
F7 F 0.7972(4) 0.5907(2) 0.38201(11) 0.0846(11) Uani 1 1 d . . . . .
C26 C 0.6472(3) 0.3345(2) 0.28670(10) 0.0202(7) Uani 1 1 d . . . . .
C6 C 0.1755(3) 0.2757(2) 0.27207(10) 0.0198(7) Uani 1 1 d . . . . .
C5 C 0.2016(3) 0.3278(2) 0.30535(10) 0.0192(7) Uani 1 1 d . . . . .
C25 C 0.6760(3) 0.2733(2) 0.31594(10) 0.0206(7) Uani 1 1 d . . . . .
C11 C 0.3856(3) 0.1380(2) 0.22251(10) 0.0213(8) Uani 1 1 d . . . . .
C23 C 0.8052(3) 0.2007(2) 0.36172(10) 0.0221(8) Uani 1 1 d . . . . .
C4 C 0.1185(3) 0.3854(2) 0.31918(10) 0.0233(8) Uani 1 1 d . . . . .
H4 H 0.038487 0.394092 0.307267 0.028 Uiso 1 1 calc R U . . .
C20 C 0.4751(3) 0.1083(2) 0.34871(10) 0.0214(7) Uani 1 1 d . . . . .
C22 C 0.7015(3) 0.1482(2) 0.36686(10) 0.0208(7) Uani 1 1 d . . . . .
H22 H 0.707656 0.104912 0.384612 0.025 Uiso 1 1 calc R U . . .
C45 C -0.2736(3) 0.2187(2) 0.14585(10) 0.0217(8) Uani 1 1 d . . . . .
C49 C 0.9256(3) 0.1884(2) 0.38271(10) 0.0232(8) Uani 1 1 d . . . . .
C16 C 0.2686(3) 0.0931(2) 0.32607(10) 0.0227(8) Uani 1 1 d . . . . .
H16 H 0.201454 0.110868 0.310001 0.027 Uiso 1 1 calc R U . . .
C10 C 0.2682(3) 0.1826(2) 0.23107(10) 0.0206(7) Uani 1 1 d . . . . .
F8 F 0.7724(3) 0.5221(3) 0.43540(10) 0.0876(12) Uani 1 1 d . . . . .
C52 C 1.1478(3) 0.1640(2) 0.42669(10) 0.0241(8) Uani 1 1 d . . . . .
C46 C -0.2476(3) 0.2888(2) 0.16763(11) 0.0241(8) Uani 1 1 d . . . . .
H46 H -0.300432 0.336081 0.165365 0.029 Uiso 1 1 calc R U . . .
C27 C 0.7272(3) 0.3965(2) 0.27550(10) 0.0223(8) Uani 1 1 d . . . . .
H27 H 0.807081 0.404215 0.287619 0.027 Uiso 1 1 calc R U . . .
C21 C 0.5906(3) 0.1588(2) 0.34647(10) 0.0199(7) Uani 1 1 d . . . . .
F11 F 0.8635(3) 0.4749(3) 0.35479(10) 0.0965(14) Uani 1 1 d . . . . .
C42 C -0.4724(3) 0.2760(2) 0.11813(11) 0.0244(8) Uani 1 1 d . . . . .
C53 C 1.0704(3) 0.0970(2) 0.41609(10) 0.0253(8) Uani 1 1 d . . . . .
H53 H 1.092894 0.042716 0.423713 0.030 Uiso 1 1 calc R U . . .
C54 C 0.9621(3) 0.1094(2) 0.39471(10) 0.0235(8) Uani 1 1 d . . . . .
H54 H 0.911003 0.063347 0.387955 0.028 Uiso 1 1 calc R U . . .
C8 C 0.0504(3) 0.2235(2) 0.22021(10) 0.0203(7) Uani 1 1 d . . . . .
C48 C -0.0658(3) 0.2207(2) 0.19676(10) 0.0220(8) Uani 1 1 d . . . . .
C61 C 1.2481(3) 0.0826(2) 0.47640(11) 0.0268(8) Uani 1 1 d . . . . .
C7 C 0.0624(3) 0.2728(2) 0.25223(10) 0.0215(8) Uani 1 1 d . . . . .
H7 H -0.007780 0.304397 0.260251 0.026 Uiso 1 1 calc R U . . .
C44 C -0.1975(3) 0.1493(2) 0.15131(11) 0.0252(8) Uani 1 1 d . . . . .
H44 H -0.216496 0.100156 0.137887 0.030 Uiso 1 1 calc R U . . .
C55 C 1.3543(3) 0.2075(2) 0.45433(11) 0.0249(8) Uani 1 1 d . . . . .
C9 C 0.1574(3) 0.1787(2) 0.20990(10) 0.0217(8) Uani 1 1 d . . . . .
H9 H 0.153903 0.145408 0.188165 0.026 Uiso 1 1 calc R U . . .
C43 C -0.0952(3) 0.1504(2) 0.17575(11) 0.0257(8) Uani 1 1 d . . . . .
H43 H -0.043864 0.102567 0.178389 0.031 Uiso 1 1 calc R U . . .
C17 C 0.2478(3) 0.0272(2) 0.34960(11) 0.0259(8) Uani 1 1 d . . . . .
H17 H 0.168345 -0.000250 0.349366 0.031 Uiso 1 1 calc R U . . .
C30 C 0.4938(3) 0.3746(2) 0.24275(10) 0.0247(8) Uani 1 1 d . . . . .
H30 H 0.411744 0.368149 0.231841 0.030 Uiso 1 1 calc R U . . .
C18 C 0.3447(4) 0.0018(2) 0.37348(11) 0.0265(8) Uani 1 1 d . . . . .
H18 H 0.332450 -0.043248 0.389924 0.032 Uiso 1 1 calc R U . . .
C50 C 1.0063(3) 0.2543(2) 0.39165(11) 0.0275(8) Uani 1 1 d . . . . .
C12 C 0.3997(3) 0.0896(2) 0.19121(11) 0.0248(8) Uani 1 1 d . . . . .
H12 H 0.331937 0.083284 0.173645 0.030 Uiso 1 1 calc R U . . .
C28 C 0.6895(3) 0.4473(2) 0.24629(11) 0.0256(8) Uani 1 1 d . . . . .
H28 H 0.744474 0.489338 0.237768 0.031 Uiso 1 1 calc R U . . .
C19 C 0.4598(3) 0.0430(2) 0.37312(11) 0.0240(8) Uani 1 1 d . . . . .
H19 H 0.527332 0.026674 0.389384 0.029 Uiso 1 1 calc R U . . .
C15 C 0.5920(3) 0.1110(2) 0.24248(11) 0.0249(8) Uani 1 1 d . . . . .
H15 H 0.659190 0.118479 0.260145 0.030 Uiso 1 1 calc R U . . .
C47 C -0.1448(3) 0.2896(2) 0.19253(10) 0.0239(8) Uani 1 1 d . . . . .
H47 H -0.127950 0.337723 0.206894 0.029 Uiso 1 1 calc R U . . .
C2 C 0.2708(4) 0.4181(2) 0.36688(11) 0.0293(9) Uani 1 1 d . . . . .
H2 H 0.296253 0.448168 0.388454 0.035 Uiso 1 1 calc R U . . .
C24 C 0.7889(3) 0.2647(2) 0.33566(10) 0.0224(8) Uani 1 1 d . . . . .
H24 H 0.856163 0.302354 0.331576 0.027 Uiso 1 1 calc R U . . .
F9 F 0.9608(3) 0.5222(3) 0.40831(10) 0.0964(14) Uani 1 1 d . . . . .
C51 C 1.1160(3) 0.2419(2) 0.41321(11) 0.0278(8) Uani 1 1 d . . . . .
H51 H 1.169828 0.287405 0.418772 0.033 Uiso 1 1 calc R U . . .
C3 C 0.1528(4) 0.4303(2) 0.35050(11) 0.0279(8) Uani 1 1 d . . . . .
H3 H 0.095718 0.469206 0.360661 0.033 Uiso 1 1 calc R U . . .
C1 C 0.3514(4) 0.3609(2) 0.35108(10) 0.0273(8) Uani 1 1 d . . . . .
H1 H 0.433701 0.353649 0.361788 0.033 Uiso 1 1 calc R U . . .
C13 C 0.5148(3) 0.0504(2) 0.18591(11) 0.0286(9) Uani 1 1 d . . . . .
H13 H 0.526582 0.016614 0.164672 0.034 Uiso 1 1 calc R U . . .
C35 C -0.4731(4) 0.1029(2) 0.08618(11) 0.0305(9) Uani 1 1 d . . . . .
H35 H -0.544658 0.109272 0.101479 0.037 Uiso 1 1 calc R U . . .
C66 C 1.3420(4) 0.0226(3) 0.47579(12) 0.0356(10) Uani 1 1 d . . . . .
H66 H 1.409610 0.026684 0.458889 0.043 Uiso 1 1 calc R U . . .
C41 C -0.5418(3) 0.2923(2) 0.14961(11) 0.0284(9) Uani 1 1 d . . . . .
H41 H -0.519817 0.266061 0.172477 0.034 Uiso 1 1 calc R U . . .
C29 C 0.5705(3) 0.4365(2) 0.22950(11) 0.0270(8) Uani 1 1 d . . . . .
H29 H 0.542917 0.470712 0.209477 0.032 Uiso 1 1 calc R U . . .
C14 C 0.6118(3) 0.0609(2) 0.21177(11) 0.0276(8) Uani 1 1 d . . . . .
H14 H 0.691056 0.034362 0.208621 0.033 Uiso 1 1 calc R U . . .
C36 C -0.3706(3) 0.1559(2) 0.09036(11) 0.0259(8) Uani 1 1 d . . . . .
C56 C 1.4198(3) 0.2335(2) 0.42375(11) 0.0282(8) Uani 1 1 d . . . . .
H56 H 1.393454 0.215930 0.399595 0.034 Uiso 1 1 calc R U . . .
C37 C -0.5050(4) 0.3160(2) 0.08505(11) 0.0301(9) Uani 1 1 d . . . . .
H37 H -0.456721 0.306515 0.063480 0.036 Uiso 1 1 calc R U . . .
C39 C -0.6763(4) 0.3847(2) 0.11471(13) 0.0347(10) Uani 1 1 d . . . . .
H39 H -0.746484 0.421294 0.113557 0.042 Uiso 1 1 calc R U . . .
C62 C 1.1513(4) 0.0777(3) 0.50163(11) 0.0322(9) Uani 1 1 d . . . . .
H62 H 1.088385 0.119512 0.502336 0.039 Uiso 1 1 calc R U . . .
C40 C -0.6433(4) 0.3467(2) 0.14789(12) 0.0325(9) Uani 1 1 d . . . . .
H40 H -0.690180 0.357758 0.169580 0.039 Uiso 1 1 calc R U . . .
C57 C 1.5242(4) 0.2853(2) 0.42794(12) 0.0319(9) Uani 1 1 d . . . . .
H57 H 1.569150 0.302242 0.406652 0.038 Uiso 1 1 calc R U . . .
C38 C -0.6076(4) 0.3697(2) 0.08324(12) 0.0333(9) Uani 1 1 d . . . . .
H38 H -0.630283 0.395903 0.060425 0.040 Uiso 1 1 calc R U . . .
C63 C 1.1466(4) 0.0113(3) 0.52587(13) 0.0406(11) Uani 1 1 d . . . . .
H63 H 1.080016 0.007686 0.543154 0.049 Uiso 1 1 calc R U . . .
C33 C -0.2680(4) 0.1479(3) 0.06711(12) 0.0359(10) Uani 1 1 d . . . . .
H33 H -0.199190 0.185477 0.069192 0.043 Uiso 1 1 calc R U . . .
C34 C -0.4712(4) 0.0404(3) 0.05952(13) 0.0404(11) Uani 1 1 d . . . . .
H34 H -0.541541 0.004261 0.056613 0.049 Uiso 1 1 calc R U . . .
C64 C 1.2377(4) -0.0496(3) 0.52510(13) 0.0432(11) Uani 1 1 d . . . . .
H64 H 1.233203 -0.095462 0.541499 0.052 Uiso 1 1 calc R U . . .
F10 F 0.8371(5) 0.4085(3) 0.40816(14) 0.1232(18) Uani 1 1 d . . . . .
C65 C 1.3354(5) -0.0436(3) 0.50037(13) 0.0430(11) Uani 1 1 d . . . . .
H65 H 1.398879 -0.085136 0.500102 0.052 Uiso 1 1 calc R U . . .
C60 C 1.3923(5) 0.2351(3) 0.48932(12) 0.0415(11) Uani 1 1 d . . . . .
H60 H 1.347188 0.218511 0.510633 0.050 Uiso 1 1 calc R U . . .
C31 C -0.3670(5) 0.0311(3) 0.03737(13) 0.0449(12) Uani 1 1 d . . . . .
H31 H -0.364721 -0.012445 0.019692 0.054 Uiso 1 1 calc R U . . .
C32 C -0.2655(4) 0.0852(3) 0.04090(13) 0.0438(11) Uani 1 1 d . . . . .
H32 H -0.194434 0.079307 0.025359 0.053 Uiso 1 1 calc R U . . .
C58 C 1.5628(4) 0.3120(3) 0.46256(13) 0.0441(12) Uani 1 1 d . . . . .
H58 H 1.634293 0.347174 0.465402 0.053 Uiso 1 1 calc R U . . .
C59 C 1.4964(5) 0.2870(3) 0.49318(14) 0.0561(15) Uani 1 1 d . . . . .
H59 H 1.522126 0.305574 0.517236 0.067 Uiso 1 1 calc R U . . .
C67 C -0.0359(6) 0.3356(4) 0.09408(16) 0.0600(14) Uani 1 1 d . . . . .
N9 N -0.1126(6) 0.3837(4) 0.08580(18) 0.0915(18) Uani 1 1 d . U . . .
C68 C 0.0516(6) 0.2675(4) 0.1020(2) 0.089(2) Uani 1 1 d . . . . .
H68A H 0.083103 0.271680 0.127806 0.134 Uiso 1 1 calc R U . . .
H68B H 0.123027 0.270485 0.085130 0.134 Uiso 1 1 calc R U . . .
H68C H 0.007395 0.214859 0.098507 0.134 Uiso 1 1 calc R U . . .
N10 N -0.0249(9) 0.2656(6) 0.5091(3) 0.144(3) Uani 1 1 d . U . . .
C69 C 0.0309(11) 0.3251(7) 0.4995(3) 0.126(4) Uani 1 1 d . . . . .
C70 C 0.0892(10) 0.3986(5) 0.4860(3) 0.132(4) Uani 1 1 d . . . . .
H70A H 0.098408 0.438588 0.506313 0.198 Uiso 1 1 calc R U . . .
H70B H 0.036178 0.422445 0.465999 0.198 Uiso 1 1 calc R U . . .
H70C H 0.172797 0.385271 0.476350 0.198 Uiso 1 1 calc R U . . .
P2 P 0.81997(13) 0.49871(9) 0.39558(4) 0.0552(4) Uani 1 1 d . U . . .

loop_
_atom_site_aniso_label
_atom_site_aniso_U_11
_atom_site_aniso_U_22
_atom_site_aniso_U_33
_atom_site_aniso_U_23
_atom_site_aniso_U_13
_atom_site_aniso_U_12
Co1 0.0168(3) 0.0183(2) 0.0234(3) 0.00142(19) -0.00258(19) -0.00014(18)
P1 0.0202(5) 0.0269(5) 0.0321(6) -0.0018(4) -0.0040(4) 0.0034(4)
F1 0.0276(12) 0.0491(15) 0.0560(17) 0.0025(12) 0.0106(11) 0.0104(11)
F6 0.0311(13) 0.0475(15) 0.0463(16) -0.0145(12) 0.0028(11) 0.0095(11)
F2 0.0270(12) 0.0580(17) 0.0607(18) 0.0271(14) -0.0034(12) 0.0044(12)
F5 0.0357(13) 0.0444(15) 0.0680(19) -0.0266(13) 0.0049(13) -0.0116(11)
N2 0.0176(14) 0.0186(14) 0.0199(16) 0.0010(12) -0.0008(12) -0.0019(12)
F4 0.0455(16) 0.082(2) 0.063(2) 0.0405(17) 0.0098(14) 0.0248(15)
N6 0.0187(15) 0.0212(15) 0.0229(16) -0.0019(12) -0.0043(12) 0.0035(12)
N4 0.0185(15) 0.0205(15) 0.0222(16) -0.0020(12) -0.0043(12) 0.0024(12)
N5 0.0157(14) 0.0177(14) 0.0220(16) -0.0002(12) -0.0002(12) -0.0001(11)
F3 0.0392(15) 0.070(2) 0.075(2) -0.0282(16) -0.0191(14) -0.0090(14)
N3 0.0168(15) 0.0216(15) 0.0255(17) 0.0044(12) -0.0049(12) -0.0012(12)
N7 0.0211(15) 0.0257(16) 0.0288(18) -0.0034(13) -0.0102(13) 0.0024(13)
N1 0.0215(15) 0.0172(14) 0.0243(17) 0.0010(11) -0.0035(12) -0.0015(10)
N8 0.0203(15) 0.0325(17) 0.0285(18) 0.0102(14) -0.0089(13) -0.0041(13)
F12 0.0580(18) 0.067(2) 0.068(2) 0.0043(16) 0.0057(16) 0.0003(15)
F7 0.096(3) 0.067(2) 0.088(3) 0.0150(19) -0.037(2) -0.0146(19)
C26 0.0179(17) 0.0201(17) 0.0225(19) -0.0001(14) -0.0025(14) 0.0043(14)
C6 0.0213(18) 0.0173(17) 0.0209(19) 0.0015(14) 0.0008(14) 0.0009(14)
C5 0.0172(17) 0.0175(16) 0.0229(19) 0.0021(14) -0.0016(14) -0.0039(14)
C25 0.0197(17) 0.0196(17) 0.0223(19) 0.0001(14) -0.0017(14) 0.0018(14)
C11 0.0170(17) 0.0194(17) 0.027(2) 0.0031(14) -0.0015(15) -0.0023(14)
C23 0.0201(18) 0.0239(18) 0.0221(19) -0.0025(14) -0.0021(15) 0.0013(14)
C4 0.0212(18) 0.0189(17) 0.030(2) 0.0017(14) 0.0003(15) -0.0027(14)
C20 0.0217(18) 0.0198(17) 0.0227(19) -0.0015(14) -0.0019(15) 0.0021(14)
C22 0.0191(17) 0.0211(17) 0.0221(19) 0.0011(14) -0.0029(14) 0.0008(14)
C45 0.0175(17) 0.0222(18) 0.025(2) 0.0009(14) -0.0042(15) -0.0020(14)
C49 0.0200(18) 0.0275(19) 0.022(2) 0.0019(15) -0.0040(15) 0.0004(15)
C16 0.0178(17) 0.0221(18) 0.028(2) -0.0028(15) -0.0027(15) 0.0001(14)
C10 0.0184(17) 0.0195(17) 0.024(2) 0.0002(14) -0.0020(14) -0.0001(14)
F8 0.067(2) 0.135(3) 0.061(2) -0.015(2) 0.0062(18) 0.017(2)
C52 0.0194(18) 0.032(2) 0.0210(19) 0.0046(15) -0.0046(15) -0.0032(15)
C46 0.0198(18) 0.0207(18) 0.032(2) 0.0012(15) -0.0051(15) 0.0019(14)
C27 0.0167(17) 0.0224(18) 0.028(2) 0.0004(15) -0.0020(15) 0.0005(14)
C21 0.0202(17) 0.0180(17) 0.0215(19) -0.0015(14) 0.0005(14) -0.0008(14)
F11 0.054(2) 0.168(4) 0.067(2) -0.047(3) 0.0003(17) 0.006(2)
C42 0.0194(18) 0.0228(18) 0.031(2) -0.0025(15) -0.0099(15) -0.0016(15)
C53 0.0224(18) 0.0264(19) 0.027(2) 0.0044(15) -0.0019(16) 0.0009(15)
C54 0.0185(18) 0.0259(19) 0.026(2) 0.0013(15) -0.0019(15) -0.0019(15)
C8 0.0196(17) 0.0185(17) 0.0228(19) 0.0014(14) -0.0033(14) -0.0027(14)
C48 0.0172(17) 0.0269(19) 0.0218(19) -0.0024(14) -0.0039(14) 0.0014(14)
C61 0.0214(18) 0.031(2) 0.028(2) 0.0076(16) -0.0105(16) -0.0075(16)
C7 0.0179(17) 0.0191(17) 0.027(2) 0.0019(14) -0.0019(15) 0.0027(14)
C44 0.0240(19) 0.0202(18) 0.031(2) -0.0022(15) -0.0067(16) -0.0014(15)
C55 0.0217(18) 0.0245(18) 0.028(2) 0.0044(15) -0.0074(16) 0.0000(15)
C9 0.0195(17) 0.0206(17) 0.025(2) -0.0007(14) -0.0023(15) 0.0022(14)
C43 0.0212(18) 0.0222(18) 0.033(2) -0.0008(15) -0.0046(16) 0.0031(15)
C17 0.0233(19) 0.0254(19) 0.029(2) -0.0036(15) 0.0008(16) -0.0027(15)
C30 0.0233(18) 0.0239(18) 0.027(2) -0.0003(15) -0.0048(15) 0.0100(15)
C18 0.030(2) 0.0215(18) 0.028(2) 0.0023(15) 0.0009(16) -0.0033(15)
C50 0.0211(19) 0.032(2) 0.029(2) 0.0047(16) -0.0057(16) -0.0046(16)
C12 0.0197(18) 0.0257(19) 0.029(2) -0.0011(15) -0.0025(15) 0.0019(15)
C28 0.0252(19) 0.0196(18) 0.032(2) 0.0029(15) 0.0054(16) 0.0025(15)
C19 0.0218(18) 0.0237(18) 0.026(2) 0.0030(15) -0.0044(15) 0.0000(15)
C15 0.0160(17) 0.0267(19) 0.032(2) 0.0042(15) -0.0021(15) 0.0019(15)
C47 0.0216(18) 0.0213(18) 0.029(2) -0.0035(15) -0.0039(15) -0.0021(14)
C2 0.044(2) 0.0211(18) 0.023(2) -0.0020(15) -0.0020(17) -0.0080(17)
C24 0.0209(18) 0.0210(18) 0.025(2) 0.0015(14) -0.0023(15) -0.0027(14)
F9 0.0498(19) 0.169(4) 0.070(2) -0.034(3) -0.0048(17) 0.017(2)
C51 0.0234(19) 0.029(2) 0.030(2) 0.0040(16) -0.0068(16) -0.0077(16)
C3 0.035(2) 0.0195(18) 0.029(2) -0.0024(15) 0.0054(17) -0.0041(16)
C1 0.033(2) 0.0269(19) 0.022(2) 0.0059(15) -0.0093(16) -0.0096(16)
C13 0.027(2) 0.028(2) 0.031(2) -0.0049(16) 0.0016(17) 0.0015(16)
C35 0.031(2) 0.030(2) 0.030(2) -0.0024(17) -0.0100(17) 0.0016(17)
C66 0.033(2) 0.043(2) 0.031(2) 0.0054(18) -0.0048(18) 0.0036(19)
C41 0.0239(19) 0.0272(19) 0.034(2) 0.0034(16) -0.0056(17) -0.0019(16)
C29 0.028(2) 0.028(2) 0.025(2) 0.0057(16) -0.0021(16) 0.0085(16)
C14 0.0211(18) 0.0255(19) 0.036(2) 0.0023(16) 0.0003(16) 0.0057(15)
C36 0.027(2) 0.0254(19) 0.025(2) -0.0025(15) -0.0134(16) 0.0049(15)
C56 0.0246(19) 0.033(2) 0.027(2) -0.0029(16) -0.0031(16) -0.0041(16)
C37 0.031(2) 0.028(2) 0.031(2) -0.0004(16) -0.0090(17) -0.0012(17)
C39 0.025(2) 0.027(2) 0.051(3) -0.0053(18) -0.0168(19) 0.0028(17)
C62 0.0206(19) 0.043(2) 0.032(2) 0.0086(18) -0.0055(17) -0.0034(17)
C40 0.0228(19) 0.031(2) 0.043(3) -0.0040(18) -0.0068(18) -0.0006(16)
C57 0.026(2) 0.031(2) 0.039(2) 0.0053(17) -0.0030(18) -0.0045(16)
C38 0.039(2) 0.025(2) 0.035(2) 0.0012(17) -0.0206(19) 0.0013(17)
C63 0.031(2) 0.055(3) 0.035(3) 0.016(2) -0.0096(19) -0.019(2)
C33 0.025(2) 0.045(2) 0.038(3) -0.0065(19) -0.0076(18) 0.0010(18)
C34 0.046(3) 0.033(2) 0.041(3) -0.0040(19) -0.019(2) -0.003(2)
C64 0.052(3) 0.038(2) 0.039(3) 0.016(2) -0.015(2) -0.013(2)
F10 0.181(5) 0.070(3) 0.116(4) 0.006(2) -0.043(3) 0.046(3)
C65 0.051(3) 0.033(2) 0.044(3) 0.004(2) -0.016(2) 0.008(2)
C60 0.056(3) 0.042(2) 0.026(2) 0.0056(19) -0.008(2) -0.011(2)
C31 0.054(3) 0.045(3) 0.035(3) -0.014(2) -0.015(2) 0.016(2)
C32 0.039(2) 0.058(3) 0.034(3) -0.011(2) -0.007(2) 0.015(2)
C58 0.047(3) 0.038(2) 0.046(3) 0.013(2) -0.024(2) -0.018(2)
C59 0.084(4) 0.051(3) 0.033(3) 0.010(2) -0.027(3) -0.035(3)
C67 0.068(4) 0.058(3) 0.054(3) 0.005(3) 0.008(3) -0.014(3)
N9 0.097(2) 0.085(2) 0.093(2) 0.0037(18) 0.0147(18) 0.0037(18)
C68 0.064(4) 0.105(6) 0.098(5) 0.036(4) -0.018(4) -0.033(4)
N10 0.188(7) 0.111(5) 0.135(6) 0.007(5) 0.062(6) 0.033(5)
C69 0.172(10) 0.106(7) 0.101(7) 0.001(6) 0.049(7) 0.045(7)
C70 0.179(10) 0.091(6) 0.125(8) -0.008(6) 0.016(7) -0.035(6)
P2 0.0509(6) 0.0613(7) 0.0532(7) -0.0024(6) 0.0009(6) 0.0124(6)

loop_
_atom_type_symbol
_atom_type_description
_atom_type_scat_dispersion_real
_atom_type_scat_dispersion_imag
_atom_type_scat_source
C C 0.0033 0.0016 'International Tables Vol C Tables 4.2.6.8 and 6.1.1.4'
H H 0.0000 0.0000 'International Tables Vol C Tables 4.2.6.8 and 6.1.1.4'
Co Co 0.3494 0.9721 'International Tables Vol C Tables 4.2.6.8 and 6.1.1.4'
F F 0.0171 0.0103 'International Tables Vol C Tables 4.2.6.8 and 6.1.1.4'
N N 0.0061 0.0033 'International Tables Vol C Tables 4.2.6.8 and 6.1.1.4'
P P 0.1023 0.0942 'International Tables Vol C Tables 4.2.6.8 and 6.1.1.4'

loop_
_geom_angle_atom_site_label_1
_geom_angle_atom_site_label_2
_geom_angle_atom_site_label_3
_geom_angle
_geom_angle_site_symmetry_1
_geom_angle_site_symmetry_3
_geom_angle_publ_flag
N2 Co1 N6 102.03(12) . . ?
N2 Co1 N4 97.04(12) . . ?
N2 Co1 N3 79.40(11) . . ?
N2 Co1 N1 78.57(11) . . ?
N6 Co1 N4 160.92(12) . . ?
N6 Co1 N3 91.63(11) . . ?
N6 Co1 N1 89.61(11) . . ?
N4 Co1 N3 92.55(11) . . ?
N4 Co1 N1 93.51(11) . . ?
N5 Co1 N2 176.94(12) . . ?
N5 Co1 N6 80.13(12) . . ?
N5 Co1 N4 80.84(12) . . ?
N5 Co1 N3 98.45(11) . . ?
N5 Co1 N1 103.70(12) . . ?
N3 Co1 N1 157.70(11) . . ?
F6 P1 F1 179.06(16) . . ?
F2 P1 F1 89.54(14) . . ?
F2 P1 F6 90.33(14) . . ?
F2 P1 F5 89.73(16) . . ?
F5 P1 F1 90.48(14) . . ?
F5 P1 F6 88.58(13) . . ?
F4 P1 F1 90.01(15) . . ?
F4 P1 F6 90.12(15) . . ?
F4 P1 F2 179.39(15) . . ?
F4 P1 F5 90.68(18) . . ?
F3 P1 F1 89.86(15) . . ?
F3 P1 F6 91.07(15) . . ?
F3 P1 F2 89.67(17) . . ?
F3 P1 F5 179.31(18) . . ?
F3 P1 F4 89.92(19) . . ?
C6 N2 Co1 121.0(2) . . ?
C6 N2 C10 119.3(3) . . ?
C10 N2 Co1 119.6(2) . . ?
C26 N6 Co1 114.6(2) . . ?
C30 N6 Co1 127.7(2) . . ?
C30 N6 C26 117.8(3) . . ?
C20 N4 Co1 113.4(2) . . ?
C16 N4 Co1 128.5(2) . . ?
C16 N4 C20 118.1(3) . . ?
C25 N5 Co1 120.4(2) . . ?
C25 N5 C21 120.1(3) . . ?
C21 N5 Co1 119.4(2) . . ?
C11 N3 Co1 112.6(2) . . ?
C15 N3 Co1 129.1(3) . . ?
C15 N3 C11 118.4(3) . . ?
C45 N7 C42 123.1(3) . . ?
C45 N7 C36 118.9(3) . . ?
C42 N7 C36 117.9(3) . . ?
C5 N1 Co1 113.3(2) . . ?
C1 N1 Co1 128.2(3) . . ?
C1 N1 C5 118.4(3) . . ?
C52 N8 C61 118.9(3) . . ?
C52 N8 C55 122.5(3) . . ?
C55 N8 C61 117.8(3) . . ?
N6 C26 C25 112.5(3) . . ?
N6 C26 C27 121.9(3) . . ?
C27 C26 C25 125.5(3) . . ?
N2 C6 C5 112.9(3) . . ?
N2 C6 C7 121.7(3) . . ?
C7 C6 C5 125.4(3) . . ?
N1 C5 C6 113.9(3) . . ?
N1 C5 C4 121.6(3) . . ?
C4 C5 C6 124.5(3) . . ?
N5 C25 C26 112.4(3) . . ?
N5 C25 C24 120.9(3) . . ?
C24 C25 C26 126.6(3) . . ?
N3 C11 C10 114.2(3) . . ?
N3 C11 C12 122.2(3) . . ?
C12 C11 C10 123.7(3) . . ?
C22 C23 C49 121.2(3) . . ?
C22 C23 C24 116.8(3) . . ?
C24 C23 C49 122.0(3) . . ?
C5 C4 H4 120.3 . . ?
C5 C4 C3 119.5(3) . . ?
C3 C4 H4 120.3 . . ?
N4 C20 C21 113.6(3) . . ?
N4 C20 C19 121.9(3) . . ?
C19 C20 C21 124.5(3) . . ?
C23 C22 H22 119.6 . . ?
C21 C22 C23 120.8(3) . . ?
C21 C22 H22 119.6 . . ?
C46 C45 N7 121.7(3) . . ?
C44 C45 N7 120.3(3) . . ?
C44 C45 C46 118.0(3) . . ?
C54 C49 C23 120.5(3) . . ?
C50 C49 C23 121.9(3) . . ?
C50 C49 C54 117.6(3) . . ?
N4 C16 H16 118.6 . . ?
N4 C16 C17 122.8(3) . . ?
C17 C16 H16 118.6 . . ?
N2 C10 C11 114.1(3) . . ?
N2 C10 C9 121.2(3) . . ?
C9 C10 C11 124.7(3) . . ?
N8 C52 C53 119.3(3) . . ?
C51 C52 N8 122.6(3) . . ?
C51 C52 C53 118.1(3) . . ?
C45 C46 H46 119.8 . . ?
C47 C46 C45 120.4(3) . . ?
C47 C46 H46 119.8 . . ?
C26 C27 H27 120.4 . . ?
C26 C27 C28 119.1(3) . . ?
C28 C27 H27 120.4 . . ?
N5 C21 C20 112.5(3) . . ?
N5 C21 C22 120.8(3) . . ?
C22 C21 C20 126.7(3) . . ?
C41 C42 N7 121.6(3) . . ?
C41 C42 C37 118.9(3) . . ?
C37 C42 N7 119.5(3) . . ?
C52 C53 H53 119.7 . . ?
C54 C53 C52 120.6(3) . . ?
C54 C53 H53 119.7 . . ?
C49 C54 H54 119.2 . . ?
C53 C54 C49 121.6(3) . . ?
C53 C54 H54 119.2 . . ?
C7 C8 C48 123.0(3) . . ?
C9 C8 C48 120.0(3) . . ?
C9 C8 C7 116.9(3) . . ?
C43 C48 C8 120.4(3) . . ?
C43 C48 C47 117.7(3) . . ?
C47 C48 C8 121.7(3) . . ?
C66 C61 N8 119.5(3) . . ?
C62 C61 N8 120.1(3) . . ?
C62 C61 C66 120.5(4) . . ?
C6 C7 C8 120.3(3) . . ?
C6 C7 H7 119.9 . . ?
C8 C7 H7 119.9 . . ?
C45 C44 H44 119.3 . . ?
C43 C44 C45 121.4(3) . . ?
C43 C44 H44 119.3 . . ?
C56 C55 N8 120.9(3) . . ?
C56 C55 C60 119.0(4) . . ?
C60 C55 N8 120.0(4) . . ?
C10 C9 C8 120.6(3) . . ?
C10 C9 H9 119.7 . . ?
C8 C9 H9 119.7 . . ?
C48 C43 H43 119.4 . . ?
C44 C43 C48 121.2(3) . . ?
C44 C43 H43 119.4 . . ?
C16 C17 H17 120.5 . . ?
C16 C17 C18 118.9(3) . . ?
C18 C17 H17 120.5 . . ?
N6 C30 H30 118.4 . . ?
N6 C30 C29 123.3(3) . . ?
C29 C30 H30 118.4 . . ?
C17 C18 H18 120.4 . . ?
C17 C18 C19 119.2(3) . . ?
C19 C18 H18 120.4 . . ?
C51 C50 C49 120.8(3) . . ?
C11 C12 H12 120.6 . . ?
C11 C12 C13 118.8(3) . . ?
C13 C12 H12 120.6 . . ?
C27 C28 H28 120.2 . . ?
C27 C28 C29 119.6(3) . . ?
C29 C28 H28 120.2 . . ?
C20 C19 C18 119.1(3) . . ?
C20 C19 H19 120.4 . . ?
C18 C19 H19 120.4 . . ?
N3 C15 H15 118.9 . . ?
N3 C15 C14 122.2(3) . . ?
C14 C15 H15 118.9 . . ?
C46 C47 C48 121.2(3) . . ?
C46 C47 H47 119.4 . . ?
C48 C47 H47 119.4 . . ?
C3 C2 H2 120.7 . . ?
C3 C2 C1 118.5(4) . . ?
C1 C2 H2 120.7 . . ?
C25 C24 C23 120.5(3) . . ?
C25 C24 H24 119.7 . . ?
C23 C24 H24 119.7 . . ?
C52 C51 C50 121.0(3) . . ?
C52 C51 H51 119.5 . . ?
C50 C51 H51 119.5 . . ?
C4 C3 H3 120.4 . . ?
C2 C3 C4 119.3(4) . . ?
C2 C3 H3 120.4 . . ?
N1 C1 C2 122.6(4) . . ?
N1 C1 H1 118.7 . . ?
C2 C1 H1 118.7 . . ?
C12 C13 H13 120.3 . . ?
C14 C13 C12 119.4(4) . . ?
C14 C13 H13 120.3 . . ?
C36 C35 H35 120.0 . . ?
C36 C35 C34 120.1(4) . . ?
C34 C35 H35 120.0 . . ?
C61 C66 H66 120.5 . . ?
C61 C66 C65 118.9(4) . . ?
C65 C66 H66 120.5 . . ?
C42 C41 H41 119.8 . . ?
C42 C41 C40 120.4(4) . . ?
C40 C41 H41 119.8 . . ?
C30 C29 C28 118.2(3) . . ?
C30 C29 H29 120.9 . . ?
C28 C29 H29 120.9 . . ?
C15 C14 H14 120.5 . . ?
C13 C14 C15 119.0(3) . . ?
C13 C14 H14 120.5 . . ?
C35 C36 N7 119.7(3) . . ?
C35 C36 C33 119.6(4) . . ?
C33 C36 N7 120.6(3) . . ?
C55 C56 H56 119.7 . . ?
C55 C56 C57 120.6(4) . . ?
C57 C56 H56 119.7 . . ?
C42 C37 H37 119.7 . . ?
C38 C37 C42 120.7(4) . . ?
C38 C37 H37 119.7 . . ?
C40 C39 H39 119.9 . . ?
C38 C39 H39 119.9 . . ?
C38 C39 C40 120.2(4) . . ?
C61 C62 H62 120.2 . . ?
C61 C62 C63 119.6(4) . . ?
C63 C62 H62 120.2 . . ?
C41 C40 H40 119.9 . . ?
C39 C40 C41 120.1(4) . . ?
C39 C40 H40 119.9 . . ?
C56 C57 H57 119.7 . . ?
C58 C57 C56 120.5(4) . . ?
C58 C57 H57 119.7 . . ?
C37 C38 H38 120.2 . . ?
C39 C38 C37 119.7(4) . . ?
C39 C38 H38 120.2 . . ?
C62 C63 H63 119.7 . . ?
C64 C63 C62 120.5(4) . . ?
C64 C63 H63 119.7 . . ?
C36 C33 H33 119.9 . . ?
C32 C33 C36 120.3(4) . . ?
C32 C33 H33 119.9 . . ?
C35 C34 H34 120.0 . . ?
C31 C34 C35 119.9(4) . . ?
C31 C34 H34 120.0 . . ?
C63 C64 H64 120.2 . . ?
C63 C64 C65 119.6(4) . . ?
C65 C64 H64 120.2 . . ?
C66 C65 H65 119.6 . . ?
C64 C65 C66 120.8(4) . . ?
C64 C65 H65 119.6 . . ?
C55 C60 H60 120.0 . . ?
C55 C60 C59 119.9(4) . . ?
C59 C60 H60 120.0 . . ?
C34 C31 H31 119.9 . . ?
C34 C31 C32 120.1(4) . . ?
C32 C31 H31 119.9 . . ?
C33 C32 C31 119.9(4) . . ?
C33 C32 H32 120.0 . . ?
C31 C32 H32 120.0 . . ?
C57 C58 H58 120.5 . . ?
C57 C58 C59 119.1(4) . . ?
C59 C58 H58 120.5 . . ?
C60 C59 H59 119.6 . . ?
C58 C59 C60 120.9(4) . . ?
C58 C59 H59 119.6 . . ?
N9 C67 C68 173.1(7) . . ?
C67 C68 H68A 109.5 . . ?
C67 C68 H68B 109.5 . . ?
C67 C68 H68C 109.5 . . ?
H68A C68 H68B 109.5 . . ?
H68A C68 H68C 109.5 . . ?
H68B C68 H68C 109.5 . . ?
N10 C69 C70 175.2(13) . . ?
C69 C70 H70A 109.5 . . ?
C69 C70 H70B 109.5 . . ?
C69 C70 H70C 109.5 . . ?
H70A C70 H70B 109.5 . . ?
H70A C70 H70C 109.5 . . ?
H70B C70 H70C 109.5 . . ?
F7 P2 F12 90.11(19) . . ?
F7 P2 F11 89.4(2) . . ?
F7 P2 F9 89.9(2) . . ?
F8 P2 F12 91.47(19) . . ?
F8 P2 F7 90.2(2) . . ?
F8 P2 F11 178.2(2) . . ?
F8 P2 F9 89.7(2) . . ?
F11 P2 F12 86.74(19) . . ?
F9 P2 F12 178.8(2) . . ?
F9 P2 F11 92.07(19) . . ?
F10 P2 F12 87.7(2) . . ?
F10 P2 F7 177.8(3) . . ?
F10 P2 F8 90.0(3) . . ?
F10 P2 F11 90.3(3) . . ?
F10 P2 F9 92.3(3) . . ?

loop_
_geom_bond_atom_site_label_1
_geom_bond_atom_site_label_2
_geom_bond_distance
_geom_bond_site_symmetry_2
_geom_bond_publ_flag
Co1 N2 1.920(3) . ?
Co1 N6 2.021(3) . ?
Co1 N4 2.026(3) . ?
Co1 N5 1.882(3) . ?
Co1 N3 2.121(3) . ?
Co1 N1 2.125(3) . ?
P1 F1 1.603(2) . ?
P1 F6 1.596(2) . ?
P1 F2 1.587(3) . ?
P1 F5 1.591(3) . ?
P1 F4 1.586(3) . ?
P1 F3 1.585(3) . ?
N2 C6 1.354(4) . ?
N2 C10 1.357(4) . ?
N6 C26 1.375(4) . ?
N6 C30 1.348(5) . ?
N4 C20 1.365(5) . ?
N4 C16 1.346(4) . ?
N5 C25 1.353(4) . ?
N5 C21 1.355(4) . ?
N3 C11 1.362(5) . ?
N3 C15 1.343(4) . ?
N7 C45 1.404(5) . ?
N7 C42 1.422(5) . ?
N7 C36 1.434(5) . ?
N1 C5 1.359(4) . ?
N1 C1 1.343(5) . ?
N8 C52 1.400(5) . ?
N8 C61 1.437(5) . ?
N8 C55 1.428(5) . ?
F12 P2 1.600(3) . ?
F7 P2 1.585(4) . ?
C26 C25 1.473(5) . ?
C26 C27 1.377(5) . ?
C6 C5 1.486(5) . ?
C6 C7 1.380(5) . ?
C5 C4 1.381(5) . ?
C25 C24 1.382(5) . ?
C11 C10 1.474(5) . ?
C11 C12 1.382(5) . ?
C23 C22 1.401(5) . ?
C23 C49 1.479(5) . ?
C23 C24 1.406(5) . ?
C4 H4 0.9500 . ?
C4 C3 1.383(5) . ?
C20 C21 1.472(5) . ?
C20 C19 1.386(5) . ?
C22 H22 0.9500 . ?
C22 C21 1.379(5) . ?
C45 C46 1.404(5) . ?
C45 C44 1.394(5) . ?
C49 C54 1.402(5) . ?
C49 C50 1.399(5) . ?
C16 H16 0.9500 . ?
C16 C17 1.384(5) . ?
C10 C9 1.384(5) . ?
F8 P2 1.574(4) . ?
C52 C53 1.406(5) . ?
C52 C51 1.391(5) . ?
C46 H46 0.9500 . ?
C46 C47 1.393(5) . ?
C27 H27 0.9500 . ?
C27 C28 1.387(5) . ?
F11 P2 1.594(4) . ?
C42 C41 1.387(5) . ?
C42 C37 1.391(5) . ?
C53 H53 0.9500 . ?
C53 C54 1.379(5) . ?
C54 H54 0.9500 . ?
C8 C48 1.474(5) . ?
C8 C7 1.405(5) . ?
C8 C9 1.400(5) . ?
C48 C43 1.399(5) . ?
C48 C47 1.400(5) . ?
C61 C66 1.390(6) . ?
C61 C62 1.384(6) . ?
C7 H7 0.9500 . ?
C44 H44 0.9500 . ?
C44 C43 1.378(5) . ?
C55 C56 1.378(5) . ?
C55 C60 1.386(6) . ?
C9 H9 0.9500 . ?
C43 H43 0.9500 . ?
C17 H17 0.9500 . ?
C17 C18 1.384(5) . ?
C30 H30 0.9500 . ?
C30 C29 1.379(5) . ?
C18 H18 0.9500 . ?
C18 C19 1.388(5) . ?
C50 C51 1.395(5) . ?
C12 H12 0.9500 . ?
C12 C13 1.388(5) . ?
C28 H28 0.9500 . ?
C28 C29 1.394(5) . ?
C19 H19 0.9500 . ?
C15 H15 0.9500 . ?
C15 C14 1.390(5) . ?
C47 H47 0.9500 . ?
C2 H2 0.9500 . ?
C2 C3 1.382(6) . ?
C2 C1 1.389(6) . ?
C24 H24 0.9500 . ?
F9 P2 1.593(4) . ?
C51 H51 0.9500 . ?
C3 H3 0.9500 . ?
C1 H1 0.9500 . ?
C13 H13 0.9500 . ?
C13 C14 1.380(6) . ?
C35 H35 0.9500 . ?
C35 C36 1.387(5) . ?
C35 C34 1.395(6) . ?
C66 H66 0.9500 . ?
C66 C65 1.393(6) . ?
C41 H41 0.9500 . ?
C41 C40 1.388(5) . ?
C29 H29 0.9500 . ?
C14 H14 0.9500 . ?
C36 C33 1.389(6) . ?
C56 H56 0.9500 . ?
C56 C57 1.391(5) . ?
C37 H37 0.9500 . ?
C37 C38 1.390(5) . ?
C39 H39 0.9500 . ?
C39 C40 1.381(6) . ?
C39 C38 1.379(6) . ?
C62 H62 0.9500 . ?
C62 C63 1.386(6) . ?
C40 H40 0.9500 . ?
C57 H57 0.9500 . ?
C57 C58 1.372(6) . ?
C38 H38 0.9500 . ?
C63 H63 0.9500 . ?
C63 C64 1.379(7) . ?
C33 H33 0.9500 . ?
C33 C32 1.386(6) . ?
C34 H34 0.9500 . ?
C34 C31 1.381(7) . ?
C64 H64 0.9500 . ?
C64 C65 1.381(7) . ?
F10 P2 1.540(4) . ?
C65 H65 0.9500 . ?
C60 H60 0.9500 . ?
C60 C59 1.389(6) . ?
C31 H31 0.9500 . ?
C31 C32 1.389(7) . ?
C32 H32 0.9500 . ?
C58 H58 0.9500 . ?
C58 C59 1.379(7) . ?
C59 H59 0.9500 . ?
C67 N9 1.159(8) . ?
C67 C68 1.463(9) . ?
C68 H68A 0.9800 . ?
C68 H68B 0.9800 . ?
C68 H68C 0.9800 . ?
N10 C69 1.186(12) . ?
C69 C70 1.430(13) . ?
C70 H70A 0.9800 . ?
C70 H70B 0.9800 . ?
C70 H70C 0.9800 . ?

loop_
_geom_torsion_atom_site_label_1
_geom_torsion_atom_site_label_2
_geom_torsion_atom_site_label_3
_geom_torsion_atom_site_label_4
_geom_torsion
_geom_torsion_site_symmetry_1
_geom_torsion_site_symmetry_2
_geom_torsion_site_symmetry_3
_geom_torsion_site_symmetry_4
_geom_torsion_publ_flag
Co1 N2 C6 C5 6.8(4) . . . . ?
Co1 N2 C6 C7 -174.9(3) . . . . ?
Co1 N2 C10 C11 -5.4(4) . . . . ?
Co1 N2 C10 C9 176.1(3) . . . . ?
Co1 N6 C26 C25 1.7(4) . . . . ?
Co1 N6 C26 C27 -179.5(3) . . . . ?
Co1 N6 C30 C29 -178.8(3) . . . . ?
Co1 N4 C20 C21 2.8(4) . . . . ?
Co1 N4 C20 C19 -179.1(3) . . . . ?
Co1 N4 C16 C17 178.6(3) . . . . ?
Co1 N5 C25 C26 1.5(4) . . . . ?
Co1 N5 C25 C24 -176.0(3) . . . . ?
Co1 N5 C21 C20 -3.8(4) . . . . ?
Co1 N5 C21 C22 176.3(3) . . . . ?
Co1 N3 C11 C10 -0.5(4) . . . . ?
Co1 N3 C11 C12 178.7(3) . . . . ?
Co1 N3 C15 C14 -179.2(3) . . . . ?
Co1 N1 C5 C6 2.7(3) . . . . ?
Co1 N1 C5 C4 -176.2(3) . . . . ?
Co1 N1 C1 C2 177.3(3) . . . . ?
N2 C6 C5 N1 -5.9(4) . . . . ?
N2 C6 C5 C4 173.0(3) . . . . ?
N2 C6 C7 C8 -0.7(5) . . . . ?
N2 C10 C9 C8 -1.5(5) . . . . ?
N6 Co1 N5 C25 -0.4(3) . . . . ?
N6 Co1 N5 C21 -177.2(3) . . . . ?
N6 C26 C25 N5 -2.0(4) . . . . ?
N6 C26 C25 C24 175.3(3) . . . . ?
N6 C26 C27 C28 -1.7(5) . . . . ?
N6 C30 C29 C28 -1.8(6) . . . . ?
N4 Co1 N5 C25 -179.0(3) . . . . ?
N4 Co1 N5 C21 4.2(2) . . . . ?
N4 C20 C21 N5 0.3(4) . . . . ?
N4 C20 C21 C22 -179.8(3) . . . . ?
N4 C20 C19 C18 0.0(5) . . . . ?
N4 C16 C17 C18 1.0(5) . . . . ?
N5 C25 C24 C23 0.1(5) . . . . ?
N3 Co1 N5 C25 89.8(3) . . . . ?
N3 Co1 N5 C21 -87.0(3) . . . . ?
N3 C11 C10 N2 3.6(4) . . . . ?
N3 C11 C10 C9 -177.9(3) . . . . ?
N3 C11 C12 C13 0.7(5) . . . . ?
N3 C15 C14 C13 0.5(6) . . . . ?
N7 C45 C46 C47 -175.6(3) . . . . ?
N7 C45 C44 C43 175.0(3) . . . . ?
N7 C42 C41 C40 -177.4(3) . . . . ?
N7 C42 C37 C38 176.7(3) . . . . ?
N7 C36 C33 C32 177.0(4) . . . . ?
N1 Co1 N5 C25 -87.6(3) . . . . ?
N1 Co1 N5 C21 95.6(3) . . . . ?
N1 C5 C4 C3 -1.5(5) . . . . ?
N8 C52 C53 C54 175.5(3) . . . . ?
N8 C52 C51 C50 -175.4(4) . . . . ?
N8 C61 C66 C65 -178.4(4) . . . . ?
N8 C61 C62 C63 178.5(4) . . . . ?
N8 C55 C56 C57 -175.9(3) . . . . ?
N8 C55 C60 C59 176.2(4) . . . . ?
C26 N6 C30 C29 1.9(5) . . . . ?
C26 C25 C24 C23 -177.0(3) . . . . ?
C26 C27 C28 C29 1.7(5) . . . . ?
C6 N2 C10 C11 179.2(3) . . . . ?
C6 N2 C10 C9 0.7(5) . . . . ?
C6 C5 C4 C3 179.8(3) . . . . ?
C5 N1 C1 C2 2.1(5) . . . . ?
C5 C6 C7 C8 177.4(3) . . . . ?
C5 C4 C3 C2 1.5(5) . . . . ?
C25 N5 C21 C20 179.4(3) . . . . ?
C25 N5 C21 C22 -0.4(5) . . . . ?
C25 C26 C27 C28 176.9(3) . . . . ?
C11 N3 C15 C14 -0.1(5) . . . . ?
C11 C10 C9 C8 -179.9(3) . . . . ?
C11 C12 C13 C14 -0.3(6) . . . . ?
C23 C22 C21 N5 -0.7(5) . . . . ?
C23 C22 C21 C20 179.5(3) . . . . ?
C23 C49 C54 C53 -176.3(3) . . . . ?
C23 C49 C50 C51 176.5(3) . . . . ?
C20 N4 C16 C17 -1.3(5) . . . . ?
C22 C23 C49 C54 28.8(5) . . . . ?
C22 C23 C49 C50 -150.5(4) . . . . ?
C22 C23 C24 C25 -1.1(5) . . . . ?
C45 N7 C42 C41 -49.8(5) . . . . ?
C45 N7 C42 C37 131.9(4) . . . . ?
C45 N7 C36 C35 121.7(4) . . . . ?
C45 N7 C36 C33 -58.0(5) . . . . ?
C45 C46 C47 C48 -0.6(6) . . . . ?
C45 C44 C43 C48 1.6(6) . . . . ?
C49 C23 C22 C21 -178.3(3) . . . . ?
C49 C23 C24 C25 178.6(3) . . . . ?
C49 C50 C51 C52 -0.6(6) . . . . ?
C16 N4 C20 C21 -177.2(3) . . . . ?
C16 N4 C20 C19 0.8(5) . . . . ?
C16 C17 C18 C19 -0.1(5) . . . . ?
C10 N2 C6 C5 -177.9(3) . . . . ?
C10 N2 C6 C7 0.5(5) . . . . ?
C10 C11 C12 C13 179.9(3) . . . . ?
C52 N8 C61 C66 123.2(4) . . . . ?
C52 N8 C61 C62 -56.8(5) . . . . ?
C52 N8 C55 C56 -55.3(5) . . . . ?
C52 N8 C55 C60 127.5(4) . . . . ?
C52 C53 C54 C49 0.3(6) . . . . ?
C46 C45 C44 C43 -3.6(5) . . . . ?
C27 C26 C25 N5 179.2(3) . . . . ?
C27 C26 C25 C24 -3.5(6) . . . . ?
C27 C28 C29 C30 -0.1(5) . . . . ?
C21 N5 C25 C26 178.2(3) . . . . ?
C21 N5 C25 C24 0.7(5) . . . . ?
C21 C20 C19 C18 177.8(3) . . . . ?
C42 N7 C45 C46 -18.9(5) . . . . ?
C42 N7 C45 C44 162.6(3) . . . . ?
C42 N7 C36 C35 -57.7(5) . . . . ?
C42 N7 C36 C33 122.6(4) . . . . ?
C42 C41 C40 C39 0.3(6) . . . . ?
C42 C37 C38 C39 1.2(6) . . . . ?
C53 C52 C51 C50 3.9(6) . . . . ?
C54 C49 C50 C51 -2.9(6) . . . . ?
C8 C48 C43 C44 -174.5(3) . . . . ?
C8 C48 C47 C46 173.9(3) . . . . ?
C48 C8 C7 C6 -177.0(3) . . . . ?
C48 C8 C9 C10 178.2(3) . . . . ?
C61 N8 C52 C53 -28.1(5) . . . . ?
C61 N8 C52 C51 151.1(4) . . . . ?
C61 N8 C55 C56 134.4(4) . . . . ?
C61 N8 C55 C60 -42.7(5) . . . . ?
C61 C66 C65 C64 -0.3(7) . . . . ?
C61 C62 C63 C64 0.2(6) . . . . ?
C7 C6 C5 N1 175.9(3) . . . . ?
C7 C6 C5 C4 -5.3(5) . . . . ?
C7 C8 C48 C43 -153.2(4) . . . . ?
C7 C8 C48 C47 31.6(5) . . . . ?
C7 C8 C9 C10 1.2(5) . . . . ?
C44 C45 C46 C47 3.0(5) . . . . ?
C55 N8 C52 C53 161.8(3) . . . . ?
C55 N8 C52 C51 -19.0(6) . . . . ?
C55 N8 C61 C66 -66.2(5) . . . . ?
C55 N8 C61 C62 113.8(4) . . . . ?
C55 C56 C57 C58 -0.7(6) . . . . ?
C55 C60 C59 C58 0.2(8) . . . . ?
C9 C8 C48 C43 30.1(5) . . . . ?
C9 C8 C48 C47 -145.1(4) . . . . ?
C9 C8 C7 C6 -0.1(5) . . . . ?
C43 C48 C47 C46 -1.4(5) . . . . ?
C17 C18 C19 C20 -0.3(5) . . . . ?
C30 N6 C26 C25 -178.8(3) . . . . ?
C30 N6 C26 C27 -0.1(5) . . . . ?
C50 C49 C54 C53 3.0(5) . . . . ?
C12 C11 C10 N2 -175.7(3) . . . . ?
C12 C11 C10 C9 2.8(6) . . . . ?
C12 C13 C14 C15 -0.3(6) . . . . ?
C19 C20 C21 N5 -177.6(3) . . . . ?
C19 C20 C21 C22 2.2(6) . . . . ?
C15 N3 C11 C10 -179.8(3) . . . . ?
C15 N3 C11 C12 -0.5(5) . . . . ?
C47 C48 C43 C44 0.9(6) . . . . ?
C24 C23 C22 C21 1.4(5) . . . . ?
C24 C23 C49 C54 -150.9(4) . . . . ?
C24 C23 C49 C50 29.8(5) . . . . ?
C51 C52 C53 C54 -3.7(5) . . . . ?
C3 C2 C1 N1 -2.1(5) . . . . ?
C1 N1 C5 C6 178.5(3) . . . . ?
C1 N1 C5 C4 -0.3(5) . . . . ?
C1 C2 C3 C4 0.2(5) . . . . ?
C35 C36 C33 C32 -2.7(6) . . . . ?
C35 C34 C31 C32 -1.7(7) . . . . ?
C66 C61 C62 C63 -1.5(6) . . . . ?
C41 C42 C37 C38 -1.7(5) . . . . ?
C36 N7 C45 C46 161.8(3) . . . . ?
C36 N7 C45 C44 -16.7(5) . . . . ?
C36 N7 C42 C41 129.5(4) . . . . ?
C36 N7 C42 C37 -48.8(5) . . . . ?
C36 C35 C34 C31 0.2(6) . . . . ?
C36 C33 C32 C31 1.2(7) . . . . ?
C56 C55 C60 C59 -1.1(7) . . . . ?
C56 C57 C58 C59 -0.2(7) . . . . ?
C37 C42 C41 C40 0.9(5) . . . . ?
C62 C61 C66 C65 1.5(6) . . . . ?
C62 C63 C64 C65 1.0(7) . . . . ?
C40 C39 C38 C37 0.1(6) . . . . ?
C57 C58 C59 C60 0.5(8) . . . . ?
C38 C39 C40 C41 -0.8(6) . . . . ?
C63 C64 C65 C66 -1.0(7) . . . . ?
C34 C35 C36 N7 -177.7(3) . . . . ?
C34 C35 C36 C33 2.0(6) . . . . ?
C34 C31 C32 C33 1.1(7) . . . . ?
C60 C55 C56 C57 1.3(6) . . . . ?
